data_7230896
loop_
_publ_author_name
'Mazur, Liliana'
'S\;aczewski, Jaros\/law'
'Jarzembska, Katarzyna N.'
'Szwarc-Karabyka, Katarzyna'
'Paprocka, Renata'
'Modzelewska-Banachiewicz, Bo\.zena'

_publ_section_title
;
 Synthesis, structural characterization and reactivity of new
 trisubstituted N1-acylamidrazones: solid state and solution studies
;
_journal_issue 29
_journal_name_full CrystEngComm
_journal_page_first 4179
_journal_paper_doi 10.1039/C8CE00701B
_journal_volume 20
_journal_year 2018
_chemical_formula_moiety 'C19 H21 N5 O3'
_chemical_formula_sum 'C19 H21 N5 O3'
_chemical_formula_weight 367.41
_chemical_name_systematic
;
 {2-[pyridin-2-yl(pyridin-2-ylamino)methylidene]hydrazinecarbonyl}cyclohexanecarboxylic acid 
;
_space_group_IT_number 4
_space_group_name_Hall 'P 2yb'
_space_group_name_H-M_alt 'P 1 21 1'
_symmetry_cell_setting monoclinic
_symmetry_space_group_name_Hall 'P 2yb'
_symmetry_space_group_name_H-M 'P 1 21 1'
_atom_sites_solution_hydrogens geom
_atom_sites_solution_primary direct
_atom_sites_solution_secondary difmap
_audit_creation_method SHELXL-97
_audit_update_record
;
2017-05-18 deposited with the CCDC.
2018-06-15 downloaded from the CCDC.
;
_cell_angle_alpha 90.00
_cell_angle_beta 106.246(6)
_cell_angle_gamma 90.00
_cell_formula_units_Z 4
_cell_length_a 10.7168(6)
_cell_length_b 11.1292(5)
_cell_length_c 15.2937(8)
_cell_measurement_reflns_used 4339
_cell_measurement_temperature 100(2)
_cell_measurement_theta_max 32.7769
_cell_measurement_theta_min 3.2670
_cell_volume 1751.23(16)
_computing_cell_refinement
;
CrysAlis RED, Oxford Diffraction Ltd.,
Version 1.171.33.66 (release 28-04-2010 CrysAlis171 .NET)
(compiled Apr 28 2010,14:27:37)
;
_computing_data_collection
;
CrysAlis CCD, Oxford Diffraction Ltd.,
Version 1.171.33.66 (release 28-04-2010 CrysAlis171 .NET)
(compiled Apr 28 2010,14:27:37)
;
_computing_data_reduction
;
CrysAlis RED, Oxford Diffraction Ltd.,
Version 1.171.33.66 (release 28-04-2010 CrysAlis171 .NET)
(compiled Apr 28 2010,14:27:37)
;
_computing_molecular_graphics 'SHELXTL/PC (Sheldrick, 2008) and Mercury 3.3 (Macrae et al., 2006)'
_computing_publication_material 'SHELXL97 and enCIFer (Allen et al., 2004)'
_computing_structure_refinement 'SHELXL-97 (Sheldrick, 2008)'
_computing_structure_solution 'SHELXS-97 (Sheldrick, 2008)'
_diffrn_ambient_temperature 100(2)
_diffrn_detector_area_resol_mean 8.4221
_diffrn_measured_fraction_theta_full 0.997
_diffrn_measured_fraction_theta_max 0.997
_diffrn_measurement_device_type 'Xcalibur, Sapphire2, large Be window'
_diffrn_measurement_method '\w scans'
_diffrn_radiation_monochromator graphite
_diffrn_radiation_source 'fine-focus sealed tube'
_diffrn_radiation_type MoK\a
_diffrn_radiation_wavelength 0.71073
_diffrn_reflns_av_R_equivalents 0.0476
_diffrn_reflns_av_sigmaI/netI 0.1051
_diffrn_reflns_limit_h_max 12
_diffrn_reflns_limit_h_min -13
_diffrn_reflns_limit_k_max 12
_diffrn_reflns_limit_k_min -13
_diffrn_reflns_limit_l_max 19
_diffrn_reflns_limit_l_min -19
_diffrn_reflns_number 13441
_diffrn_reflns_theta_full 26.37
_diffrn_reflns_theta_max 26.37
_diffrn_reflns_theta_min 3.28
_exptl_absorpt_coefficient_mu 0.098
_exptl_absorpt_correction_T_max 1.00000
_exptl_absorpt_correction_T_min 0.94481
_exptl_absorpt_correction_type multi-scan
_exptl_absorpt_process_details
;
CrysAlis RED, Oxford Diffraction Ltd.,
Version 1.171.33.66 (release 28-04-2010 CrysAlis171 .NET)
(compiled Apr 28 2010,14:27:37)
Empirical absorption correction using spherical harmonics,
 implemented in SCALE3 ABSPACK scaling algorithm.
;
_exptl_crystal_colour yellow
_exptl_crystal_density_diffrn 1.394
_exptl_crystal_density_method 'not measured'
_exptl_crystal_description plate
_exptl_crystal_F_000 776
_exptl_crystal_size_max 0.62
_exptl_crystal_size_mid 0.29
_exptl_crystal_size_min 0.07
_refine_diff_density_max 0.444
_refine_diff_density_min -0.238
_refine_diff_density_rms 0.050
_refine_ls_abs_structure_details 'Flack H D (1983), Acta Cryst. A39, 876-881'
_refine_ls_abs_structure_Flack 0.3(2)
_refine_ls_extinction_method none
_refine_ls_goodness_of_fit_ref 0.925
_refine_ls_hydrogen_treatment mixed
_refine_ls_matrix_type full
_refine_ls_number_parameters 499
_refine_ls_number_reflns 6872
_refine_ls_number_restraints 1
_refine_ls_restrained_S_all 0.925
_refine_ls_R_factor_all 0.0847
_refine_ls_R_factor_gt 0.0500
_refine_ls_shift/su_max 0.004
_refine_ls_shift/su_mean 0.000
_refine_ls_structure_factor_coef Fsqd
_refine_ls_weighting_details 'calc w=1/[\s^2^(Fo^2^)+(0.0423P)^2^] where P=(Fo^2^+2Fc^2^)/3'
_refine_ls_weighting_scheme calc
_refine_ls_wR_factor_gt 0.0947
_refine_ls_wR_factor_ref 0.1024
_reflns_number_gt 4569
_reflns_number_total 6872
_reflns_threshold_expression >2sigma(I)
_cod_data_source_file c8ce00701b2.cif
_cod_data_source_block 1a
_cod_depositor_comments 'Adding full bibliography for 7230893--7230899.cif.'
_cod_original_sg_symbol_H-M 'P 21'
_cod_database_code 7230896

loop_
_symmetry_equiv_pos_as_xyz
'x, y, z'
'-x, y+1/2, -z'

loop_
_atom_site_label
_atom_site_type_symbol
_atom_site_fract_x
_atom_site_fract_y
_atom_site_fract_z
_atom_site_U_iso_or_equiv
_atom_site_adp_type
_atom_site_occupancy
_atom_site_symmetry_multiplicity
_atom_site_calc_flag
_atom_site_refinement_flags
C1 C 0.5266(3) 0.9622(3) 0.3613(2) 0.0182(7) Uani 1 1 d .
C2 C 0.8534(3) 1.0012(3) 0.3658(2) 0.0179(7) Uani 1 1 d .
C3 C 0.8340(3) 0.8667(3) 0.2265(2) 0.0199(7) Uani 1 1 d .
C4 C 0.8911(3) 0.8520(3) 0.1559(2) 0.0265(8) Uani 1 1 d .
H4 H 0.9540 0.9053 0.1483 0.032 Uiso 1 1 calc R
C5 C 0.8519(3) 0.7563(3) 0.0977(2) 0.0295(8) Uani 1 1 d .
H5 H 0.8893 0.7427 0.0506 0.035 Uiso 1 1 calc R
C6 C 0.7558(3) 0.6803(3) 0.1102(2) 0.0290(8) Uani 1 1 d .
H6 H 0.7265 0.6159 0.0712 0.035 Uiso 1 1 calc R
C7 C 0.7054(3) 0.7020(3) 0.1807(2) 0.0297(8) Uani 1 1 d .
H7 H 0.6415 0.6503 0.1890 0.036 Uiso 1 1 calc R
C8 C 0.9654(3) 1.0697(3) 0.42468(19) 0.0161(7) Uani 1 1 d .
C9 C 0.9540(3) 1.1313(3) 0.5002(2) 0.0219(7) Uani 1 1 d .
H9 H 0.8767 1.1298 0.5166 0.026 Uiso 1 1 calc R
C10 C 1.0609(3) 1.1957(3) 0.5512(2) 0.0276(8) Uani 1 1 d .
H10 H 1.0553 1.2401 0.6015 0.033 Uiso 1 1 calc R
C11 C 1.1755(3) 1.1931(3) 0.5265(2) 0.0265(8) Uani 1 1 d .
H11 H 1.2489 1.2337 0.5605 0.032 Uiso 1 1 calc R
C12 C 1.1779(3) 1.1282(3) 0.4498(2) 0.0223(7) Uani 1 1 d .
H12 H 1.2545 1.1269 0.4325 0.027 Uiso 1 1 calc R
C13 C 0.4070(3) 0.8977(3) 0.3039(2) 0.0181(7) Uani 1 1 d .
H13 H 0.3515 0.9608 0.2683 0.022 Uiso 1 1 calc R
C14 C 0.3276(3) 0.8420(3) 0.3625(2) 0.0193(7) Uani 1 1 d .
H14 H 0.3081 0.9062 0.4005 0.023 Uiso 1 1 calc R
C15 C 0.1981(3) 0.7958(3) 0.3020(2) 0.0265(8) Uani 1 1 d .
H151 H 0.1504 0.7578 0.3398 0.032 Uiso 1 1 calc R
H152 H 0.1471 0.8632 0.2712 0.032 Uiso 1 1 calc R
C16 C 0.2150(3) 0.7069(3) 0.2319(2) 0.0289(8) Uani 1 1 d .
H161 H 0.1304 0.6841 0.1927 0.035 Uiso 1 1 calc R
H162 H 0.2572 0.6351 0.2622 0.035 Uiso 1 1 calc R
C17 C 0.2969(3) 0.7614(3) 0.1743(2) 0.0283(8) Uani 1 1 d .
H171 H 0.3120 0.7010 0.1326 0.034 Uiso 1 1 calc R
H172 H 0.2495 0.8273 0.1384 0.034 Uiso 1 1 calc R
C18 C 0.4269(3) 0.8071(3) 0.2338(2) 0.0221(7) Uani 1 1 d .
H181 H 0.4745 0.8449 0.1958 0.026 Uiso 1 1 calc R
H182 H 0.4780 0.7399 0.2651 0.026 Uiso 1 1 calc R
C19 C 0.4064(3) 0.7470(3) 0.4263(2) 0.0201(7) Uani 1 1 d .
C1A C 0.8684(3) 0.6734(3) 0.8479(2) 0.0223(7) Uani 1 1 d .
C2A C 0.5456(3) 0.6260(3) 0.8568(2) 0.0198(7) Uani 1 1 d .
C3A C 0.4465(3) 0.7713(3) 0.7245(2) 0.0233(8) Uani 1 1 d .
C4A C 0.3273(3) 0.7938(3) 0.6598(2) 0.0268(8) Uani 1 1 d .
H4A H 0.2563 0.7439 0.6558 0.032 Uiso 1 1 calc R
C5A C 0.3168(3) 0.8889(3) 0.6031(2) 0.0284(8) Uani 1 1 d .
H5A H 0.2373 0.9070 0.5617 0.034 Uiso 1 1 calc R
C6A C 0.4242(3) 0.9590(3) 0.6068(2) 0.0386(9) Uani 1 1 d .
H6A H 0.4196 1.0247 0.5684 0.046 Uiso 1 1 calc R
C7A C 0.5393(3) 0.9273(3) 0.6701(3) 0.0443(11) Uani 1 1 d .
H7A H 0.6132 0.9720 0.6716 0.053 Uiso 1 1 calc R
C8A C 0.4868(3) 0.5567(3) 0.91867(19) 0.0181(7) Uani 1 1 d .
C9A C 0.5534(3) 0.4672(3) 0.97383(19) 0.0217(7) Uani 1 1 d .
H9A H 0.6362 0.4451 0.9718 0.026 Uiso 1 1 calc R
C10A C 0.4957(3) 0.4105(3) 1.0323(2) 0.0275(8) Uani 1 1 d .
H10A H 0.5389 0.3491 1.0700 0.033 Uiso 1 1 calc R
C11A C 0.3733(3) 0.4455(3) 1.0345(2) 0.0275(8) Uani 1 1 d .
H11A H 0.3338 0.4111 1.0754 0.033 Uiso 1 1 calc R
C12A C 0.3120(3) 0.5323(3) 0.9747(2) 0.0257(8) Uani 1 1 d .
H12A H 0.2278 0.5533 0.9741 0.031 Uiso 1 1 calc R
C13A C 0.9379(3) 0.7500(3) 0.7960(2) 0.0195(7) Uani 1 1 d .
H13A H 0.9732 0.6932 0.7601 0.023 Uiso 1 1 calc R
C14A C 1.0576(3) 0.8102(3) 0.8605(2) 0.0290(8) Uani 1 1 d .
H14A H 1.1117 0.7468 0.8968 0.035 Uiso 1 1 calc R
C15A C 1.1388(3) 0.8741(3) 0.8057(2) 0.0342(9) Uani 1 1 d .
H153 H 1.2103 0.9163 0.8474 0.041 Uiso 1 1 calc R
H154 H 1.1754 0.8145 0.7736 0.041 Uiso 1 1 calc R
C16A C 1.0602(3) 0.9612(3) 0.7387(2) 0.0357(9) Uani 1 1 d .
H163 H 1.1140 0.9959 0.7037 0.043 Uiso 1 1 calc R
H164 H 1.0318 1.0258 0.7712 0.043 Uiso 1 1 calc R
C17A C 0.9416(3) 0.9021(3) 0.6738(2) 0.0363(9) Uani 1 1 d .
H173 H 0.9698 0.8439 0.6361 0.044 Uiso 1 1 calc R
H174 H 0.8900 0.9627 0.6341 0.044 Uiso 1 1 calc R
C18A C 0.8585(3) 0.8395(3) 0.7265(2) 0.0306(8) Uani 1 1 d .
H183 H 0.7877 0.7974 0.6840 0.037 Uiso 1 1 calc R
H184 H 0.8211 0.8993 0.7578 0.037 Uiso 1 1 calc R
C19A C 1.0180(3) 0.8955(3) 0.9258(2) 0.0253(8) Uani 1 1 d .
O1 O 0.51397(19) 1.03408(18) 0.42001(14) 0.0251(5) Uani 1 1 d .
O2 O 0.3331(2) 0.6708(2) 0.45685(15) 0.0256(5) Uani 1 1 d .
O3 O 0.5245(2) 0.7440(2) 0.44826(15) 0.0261(5) Uani 1 1 d .
O1A O 0.9298(2) 0.6007(2) 0.90461(15) 0.0301(6) Uani 1 1 d .
O3A O 0.9126(2) 0.9119(2) 0.93097(16) 0.0391(7) Uani 1 1 d .
O2A O 1.1243(2) 0.9478(2) 0.98002(15) 0.0343(6) Uani 1 1 d .
H2A H 1.1031 0.9938 1.0152 0.051 Uiso 1 1 calc R
N1 N 0.6392(2) 0.9437(2) 0.34005(17) 0.0187(6) Uani 1 1 d .
N2 N 0.7502(2) 0.9996(2) 0.39321(16) 0.0183(6) Uani 1 1 d .
N3 N 0.8790(2) 0.9597(2) 0.28699(16) 0.0233(6) Uani 1 1 d .
N4 N 0.7425(2) 0.7939(2) 0.23950(17) 0.0232(6) Uani 1 1 d .
N5 N 1.0756(2) 1.0674(2) 0.39936(16) 0.0193(6) Uani 1 1 d .
N1A N 0.7374(3) 0.6845(3) 0.82602(18) 0.0215(6) Uani 1 1 d .
N2A N 0.6713(3) 0.6222(2) 0.87778(17) 0.0211(6) Uani 1 1 d .
N3A N 0.4507(3) 0.6800(3) 0.78746(17) 0.0258(7) Uani 1 1 d .
N4A N 0.5511(3) 0.8374(3) 0.7288(2) 0.0331(7) Uani 1 1 d .
N5A N 0.3657(2) 0.5889(2) 0.91703(17) 0.0229(6) Uani 1 1 d .
H1N H 0.6427 0.8697 0.3056 0.034 Uiso 1 1 d .
H3N H 0.9626 0.9938 0.2844 0.034 Uiso 1 1 d .
H2O H 0.385(4) 0.615(4) 0.496(3) 0.053(12) Uiso 1 1 d .
H1A H 0.698(3) 0.738(3) 0.788(2) 0.015(9) Uiso 1 1 d .
H3A H 0.368(4) 0.652(3) 0.789(3) 0.055(12) Uiso 1 1 d .

loop_
_atom_site_aniso_label
_atom_site_aniso_U_11
_atom_site_aniso_U_22
_atom_site_aniso_U_33
_atom_site_aniso_U_23
_atom_site_aniso_U_13
_atom_site_aniso_U_12
C1 0.0236(17) 0.0123(16) 0.0190(16) 0.0041(14) 0.0064(14) -0.0017(14)
C2 0.0233(18) 0.0130(16) 0.0181(16) 0.0004(13) 0.0068(14) -0.0001(13)
C3 0.0188(17) 0.0203(17) 0.0169(16) 0.0004(14) -0.0010(14) 0.0033(14)
C4 0.0233(18) 0.035(2) 0.0189(17) 0.0023(16) 0.0017(15) 0.0032(15)
C5 0.0300(19) 0.035(2) 0.0193(17) -0.0040(16) -0.0002(15) 0.0079(16)
C6 0.0260(19) 0.029(2) 0.0264(18) -0.0123(17) -0.0020(16) 0.0051(16)
C7 0.026(2) 0.0232(19) 0.037(2) -0.0070(17) 0.0050(17) 0.0009(15)
C8 0.0154(16) 0.0146(15) 0.0181(16) 0.0026(13) 0.0046(13) 0.0010(12)
C9 0.0162(17) 0.0274(18) 0.0207(16) -0.0035(15) 0.0029(14) -0.0016(14)
C10 0.0218(18) 0.0335(19) 0.0233(17) -0.0110(16) -0.0007(15) -0.0014(15)
C11 0.0141(17) 0.0304(19) 0.0316(19) -0.0087(17) 0.0010(15) -0.0008(14)
C12 0.0105(16) 0.0255(18) 0.0314(19) 0.0018(16) 0.0064(14) 0.0034(14)
C13 0.0198(16) 0.0158(16) 0.0179(16) 0.0044(13) 0.0036(13) -0.0005(13)
C14 0.0186(17) 0.0178(17) 0.0232(16) 0.0006(14) 0.0085(14) -0.0022(13)
C15 0.0181(17) 0.032(2) 0.0304(18) 0.0065(16) 0.0076(15) -0.0001(14)
C16 0.0185(18) 0.029(2) 0.035(2) 0.0019(17) 0.0018(16) -0.0039(14)
C17 0.0248(18) 0.031(2) 0.0270(19) -0.0075(16) 0.0033(15) -0.0037(15)
C18 0.0253(18) 0.0215(18) 0.0208(17) 0.0003(15) 0.0086(15) -0.0004(14)
C19 0.0248(19) 0.0198(17) 0.0187(17) 0.0004(14) 0.0109(15) -0.0017(14)
C1A 0.0268(19) 0.0199(18) 0.0196(17) -0.0043(15) 0.0055(15) 0.0024(15)
C2A 0.0256(18) 0.0170(16) 0.0165(16) -0.0062(14) 0.0056(14) -0.0046(14)
C3A 0.040(2) 0.0193(18) 0.0134(16) -0.0032(14) 0.0122(15) -0.0053(15)
C4A 0.0290(19) 0.0274(19) 0.0209(17) 0.0013(15) 0.0018(15) -0.0106(15)
C5A 0.034(2) 0.030(2) 0.0198(17) -0.0004(16) 0.0052(16) -0.0067(17)
C6A 0.042(2) 0.033(2) 0.042(2) 0.0135(19) 0.0135(19) -0.0003(18)
C7A 0.032(2) 0.029(2) 0.067(3) 0.023(2) 0.004(2) -0.0095(17)
C8A 0.0209(18) 0.0187(17) 0.0123(15) -0.0044(13) 0.0010(13) -0.0044(14)
C9A 0.0254(18) 0.0182(18) 0.0200(17) -0.0002(15) 0.0042(14) -0.0062(14)
C10A 0.0296(19) 0.029(2) 0.0203(18) 0.0037(15) 0.0014(15) -0.0067(16)
C11A 0.0285(19) 0.032(2) 0.0222(17) 0.0069(16) 0.0077(15) -0.0039(16)
C12A 0.0199(17) 0.033(2) 0.0248(17) 0.0013(16) 0.0064(15) -0.0069(15)
C13A 0.0222(17) 0.0181(17) 0.0180(16) -0.0006(14) 0.0051(14) 0.0005(14)
C14A 0.0282(19) 0.032(2) 0.0284(19) 0.0037(16) 0.0106(16) 0.0057(16)
C15A 0.0240(18) 0.044(2) 0.037(2) -0.0055(19) 0.0116(16) 0.0033(17)
C16A 0.046(2) 0.034(2) 0.0301(19) -0.0043(18) 0.0158(18) -0.0112(18)
C17A 0.042(2) 0.037(2) 0.033(2) 0.0042(18) 0.0141(18) 0.0032(18)
C18A 0.030(2) 0.033(2) 0.0297(19) -0.0029(17) 0.0098(16) -0.0054(16)
C19A 0.0247(19) 0.031(2) 0.0225(18) 0.0003(15) 0.0105(15) -0.0031(16)
O1 0.0245(13) 0.0217(12) 0.0317(13) -0.0075(11) 0.0122(11) -0.0046(10)
O2 0.0200(12) 0.0275(14) 0.0300(13) 0.0105(11) 0.0082(11) -0.0017(10)
O3 0.0185(13) 0.0290(13) 0.0324(13) 0.0083(11) 0.0098(11) 0.0005(10)
O1A 0.0275(13) 0.0309(14) 0.0348(13) 0.0089(12) 0.0133(11) 0.0035(11)
O3A 0.0342(15) 0.0450(17) 0.0413(15) -0.0175(13) 0.0160(12) -0.0055(12)
O2A 0.0369(14) 0.0350(14) 0.0336(13) -0.0076(12) 0.0142(12) 0.0000(12)
N1 0.0153(13) 0.0169(14) 0.0221(14) -0.0016(11) 0.0025(11) -0.0055(11)
N2 0.0153(13) 0.0167(14) 0.0208(14) 0.0002(11) 0.0012(12) -0.0024(11)
N3 0.0216(14) 0.0280(16) 0.0206(14) -0.0082(13) 0.0066(12) -0.0089(12)
N4 0.0176(14) 0.0248(15) 0.0257(15) -0.0074(13) 0.0034(12) 0.0012(12)
N5 0.0196(15) 0.0156(14) 0.0212(14) -0.0006(12) 0.0034(12) 0.0003(11)
N1A 0.0262(17) 0.0171(15) 0.0228(15) 0.0021(14) 0.0094(13) -0.0027(13)
N2A 0.0273(16) 0.0178(14) 0.0200(14) -0.0015(12) 0.0098(12) -0.0040(12)
N3A 0.0247(16) 0.0312(17) 0.0171(14) 0.0085(13) -0.0015(13) -0.0061(13)
N4A 0.0257(16) 0.0279(17) 0.0422(18) 0.0079(15) 0.0039(14) -0.0057(13)
N5A 0.0241(15) 0.0236(15) 0.0199(14) 0.0014(12) 0.0044(12) -0.0047(12)

loop_
_atom_type_symbol
_atom_type_description
_atom_type_scat_dispersion_real
_atom_type_scat_dispersion_imag
_atom_type_scat_source
C C 0.0033 0.0016 'International Tables Vol C Tables 4.2.6.8 and 6.1.1.4'
H H 0.0000 0.0000 'International Tables Vol C Tables 4.2.6.8 and 6.1.1.4'
O O 0.0106 0.0060 'International Tables Vol C Tables 4.2.6.8 and 6.1.1.4'
N N 0.0061 0.0033 'International Tables Vol C Tables 4.2.6.8 and 6.1.1.4'

loop_
_geom_angle_atom_site_label_1
_geom_angle_atom_site_label_2
_geom_angle_atom_site_label_3
_geom_angle
O1 C1 N1 124.0(3)
O1 C1 C13 118.7(3)
N1 C1 C13 117.1(3)
N2 C2 N3 132.4(3)
N2 C2 C8 115.4(3)
N3 C2 C8 112.0(2)
N4 C3 N3 119.4(3)
N4 C3 C4 123.2(3)
N3 C3 C4 117.4(3)
C5 C4 C3 118.2(3)
C5 C4 H4 120.9
C3 C4 H4 120.9
C4 C5 C6 119.1(3)
C4 C5 H5 120.5
C6 C5 H5 120.5
C7 C6 C5 118.6(3)
C7 C6 H6 120.7
C5 C6 H6 120.7
N4 C7 C6 123.9(3)
N4 C7 H7 118.0
C6 C7 H7 118.0
N5 C8 C9 122.9(3)
N5 C8 C2 116.1(3)
C9 C8 C2 121.0(3)
C8 C9 C10 118.3(3)
C8 C9 H9 120.8
C10 C9 H9 120.8
C11 C10 C9 119.4(3)
C11 C10 H10 120.3
C9 C10 H10 120.3
C10 C11 C12 118.1(3)
C10 C11 H11 120.9
C12 C11 H11 120.9
N5 C12 C11 123.2(3)
N5 C12 H12 118.4
C11 C12 H12 118.4
C1 C13 C18 117.2(2)
C1 C13 C14 111.8(2)
C18 C13 C14 110.6(2)
C1 C13 H13 105.4
C18 C13 H13 105.4
C14 C13 H13 105.4
C19 C14 C15 113.7(3)
C19 C14 C13 110.9(2)
C15 C14 C13 110.0(2)
C19 C14 H14 107.3
C15 C14 H14 107.3
C13 C14 H14 107.3
C16 C15 C14 112.5(3)
C16 C15 H151 109.1
C14 C15 H151 109.1
C16 C15 H152 109.1
C14 C15 H152 109.1
H151 C15 H152 107.8
C15 C16 C17 110.6(3)
C15 C16 H161 109.5
C17 C16 H161 109.5
C15 C16 H162 109.5
C17 C16 H162 109.5
H161 C16 H162 108.1
C18 C17 C16 111.3(3)
C18 C17 H171 109.4
C16 C17 H171 109.4
C18 C17 H172 109.4
C16 C17 H172 109.4
H171 C17 H172 108.0
C17 C18 C13 110.8(3)
C17 C18 H181 109.5
C13 C18 H181 109.5
C17 C18 H182 109.5
C13 C18 H182 109.5
H181 C18 H182 108.1
O3 C19 O2 123.9(3)
O3 C19 C14 122.9(3)
O2 C19 C14 113.1(3)
O1A C1A N1A 123.1(3)
O1A C1A C13A 120.0(3)
N1A C1A C13A 116.9(3)
N2A C2A N3A 134.0(3)
N2A C2A C8A 114.9(3)
N3A C2A C8A 111.1(3)
N4A C3A N3A 120.5(3)
N4A C3A C4A 121.7(3)
N3A C3A C4A 117.7(3)
C5A C4A C3A 119.2(3)
C5A C4A H4A 120.4
C3A C4A H4A 120.4
C4A C5A C6A 119.9(3)
C4A C5A H5A 120.1
C6A C5A H5A 120.1
C5A C6A C7A 117.1(3)
C5A C6A H6A 121.5
C7A C6A H6A 121.5
N4A C7A C6A 124.3(3)
N4A C7A H7A 117.9
C6A C7A H7A 117.9
N5A C8A C9A 122.8(3)
N5A C8A C2A 115.4(3)
C9A C8A C2A 121.9(3)
C8A C9A C10A 118.9(3)
C8A C9A H9A 120.6
C10A C9A H9A 120.6
C9A C10A C11A 119.4(3)
C9A C10A H10A 120.3
C11A C10A H10A 120.3
C12A C11A C10A 117.8(3)
C12A C11A H11A 121.1
C10A C11A H11A 121.1
N5A C12A C11A 124.0(3)
N5A C12A H12A 118.0
C11A C12A H12A 118.0
C1A C13A C18A 118.4(3)
C1A C13A C14A 111.0(2)
C18A C13A C14A 111.4(3)
C1A C13A H13A 104.9
C18A C13A H13A 104.9
C14A C13A H13A 104.9
C19A C14A C13A 110.9(3)
C19A C14A C15A 111.9(3)
C13A C14A C15A 110.4(3)
C19A C14A H14A 107.8
C13A C14A H14A 107.8
C15A C14A H14A 107.8
C16A C15A C14A 112.2(3)
C16A C15A H153 109.2
C14A C15A H153 109.2
C16A C15A H154 109.2
C14A C15A H154 109.2
H153 C15A H154 107.9
C15A C16A C17A 112.0(3)
C15A C16A H163 109.2
C17A C16A H163 109.2
C15A C16A H164 109.2
C17A C16A H164 109.2
H163 C16A H164 107.9
C16A C17A C18A 110.9(3)
C16A C17A H173 109.5
C18A C17A H173 109.5
C16A C17A H174 109.5
C18A C17A H174 109.5
H173 C17A H174 108.0
C17A C18A C13A 111.8(3)
C17A C18A H183 109.3
C13A C18A H183 109.3
C17A C18A H184 109.3
C13A C18A H184 109.3
H183 C18A H184 107.9
O3A C19A O2A 124.1(3)
O3A C19A C14A 126.5(3)
O2A C19A C14A 109.4(3)
C19 O2 H2O 110(2)
C19A O2A H2A 109.5
C1 N1 N2 118.0(2)
C1 N1 H1N 115.2
N2 N1 H1N 122.3
C2 N2 N1 119.3(2)
C3 N3 C2 135.6(3)
C3 N3 H3N 114.4
C2 N3 H3N 108.0
C3 N4 C7 117.1(3)
C12 N5 C8 118.0(3)
C1A N1A N2A 118.3(3)
C1A N1A H1A 120(2)
N2A N1A H1A 120(2)
C2A N2A N1A 120.3(3)
C2A N3A C3A 136.2(3)
C2A N3A H3A 109(2)
C3A N3A H3A 114(2)
C7A N4A C3A 117.7(3)
C12A N5A C8A 117.0(3)

loop_
_geom_bond_atom_site_label_1
_geom_bond_atom_site_label_2
_geom_bond_distance
C1 O1 1.238(3)
C1 N1 1.351(4)
C1 C13 1.517(4)
C2 N2 1.288(4)
C2 N3 1.388(4)
C2 C8 1.492(4)
C3 N4 1.329(4)
C3 N3 1.382(4)
C3 C4 1.392(4)
C4 C5 1.376(4)
C4 H4 0.9300
C5 C6 1.387(5)
C5 H5 0.9300
C6 C7 1.355(4)
C6 H6 0.9300
C7 N4 1.346(4)
C7 H7 0.9300
C8 N5 1.343(4)
C8 C9 1.377(4)
C9 C10 1.391(4)
C9 H9 0.9300
C10 C11 1.383(4)
C10 H10 0.9300
C11 C12 1.385(4)
C11 H11 0.9300
C12 N5 1.334(4)
C12 H12 0.9300
C13 C18 1.529(4)
C13 C14 1.529(4)
C13 H13 0.9800
C14 C19 1.524(4)
C14 C15 1.525(4)
C14 H14 0.9800
C15 C16 1.506(5)
C15 H151 0.9700
C15 H152 0.9700
C16 C17 1.532(4)
C16 H161 0.9700
C16 H162 0.9700
C17 C18 1.523(4)
C17 H171 0.9700
C17 H172 0.9700
C18 H181 0.9700
C18 H182 0.9700
C19 O3 1.216(3)
C19 O2 1.327(4)
C1A O1A 1.234(4)
C1A N1A 1.354(4)
C1A C13A 1.497(4)
C2A N2A 1.295(4)
C2A N3A 1.385(4)
C2A C8A 1.490(4)
C3A N4A 1.327(4)
C3A N3A 1.392(4)
C3A C4A 1.403(4)
C4A C5A 1.353(4)
C4A H4A 0.9300
C5A C6A 1.378(5)
C5A H5A 0.9300
C6A C7A 1.384(5)
C6A H6A 0.9300
C7A N4A 1.327(4)
C7A H7A 0.9300
C8A N5A 1.340(4)
C8A C9A 1.370(4)
C9A C10A 1.374(4)
C9A H9A 0.9300
C10A C11A 1.377(4)
C10A H10A 0.9300
C11A C12A 1.365(4)
C11A H11A 0.9300
C12A N5A 1.339(4)
C12A H12A 0.9300
C13A C18A 1.530(4)
C13A C14A 1.536(4)
C13A H13A 0.9800
C14A C19A 1.522(5)
C14A C15A 1.541(5)
C14A H14A 0.9800
C15A C16A 1.489(5)
C15A H153 0.9700
C15A H154 0.9700
C16A C17A 1.525(5)
C16A H163 0.9700
C16A H164 0.9700
C17A C18A 1.526(4)
C17A H173 0.9700
C17A H174 0.9700
C18A H183 0.9700
C18A H184 0.9700
C19A O3A 1.169(4)
C19A O2A 1.340(4)
O2 H2O 0.93(4)
O2A H2A 0.8200
N1 N2 1.386(3)
N1 H1N 0.9842
N3 H3N 0.9842
N1A N2A 1.387(3)
N1A H1A 0.85(3)
N3A H3A 0.95(4)

loop_
_geom_torsion_atom_site_label_1
_geom_torsion_atom_site_label_2
_geom_torsion_atom_site_label_3
_geom_torsion_atom_site_label_4
_geom_torsion
N4 C3 C4 C5 -1.0(4)
N3 C3 C4 C5 176.9(3)
C3 C4 C5 C6 1.4(4)
C4 C5 C6 C7 -1.2(5)
C5 C6 C7 N4 0.5(5)
N2 C2 C8 N5 176.9(3)
N3 C2 C8 N5 -8.2(4)
N2 C2 C8 C9 -3.2(4)
N3 C2 C8 C9 171.7(3)
N5 C8 C9 C10 1.3(5)
C2 C8 C9 C10 -178.6(3)
C8 C9 C10 C11 -2.0(5)
C9 C10 C11 C12 1.7(5)
C10 C11 C12 N5 -0.7(5)
O1 C1 C13 C18 -178.4(3)
N1 C1 C13 C18 6.5(4)
O1 C1 C13 C14 -49.2(4)
N1 C1 C13 C14 135.7(3)
C1 C13 C14 C19 -62.3(3)
C18 C13 C14 C19 70.2(3)
C1 C13 C14 C15 171.0(3)
C18 C13 C14 C15 -56.4(3)
C19 C14 C15 C16 -68.6(3)
C13 C14 C15 C16 56.5(3)
C14 C15 C16 C17 -55.5(3)
C15 C16 C17 C18 54.9(4)
C16 C17 C18 C13 -56.1(4)
C1 C13 C18 C17 -173.3(3)
C14 C13 C18 C17 57.0(3)
C15 C14 C19 O3 146.3(3)
C13 C14 C19 O3 21.7(4)
C15 C14 C19 O2 -35.3(4)
C13 C14 C19 O2 -159.9(2)
N4A C3A C4A C5A -3.3(5)
N3A C3A C4A C5A 173.9(3)
C3A C4A C5A C6A 2.9(5)
C4A C5A C6A C7A -0.2(5)
C5A C6A C7A N4A -2.5(6)
N2A C2A C8A N5A 159.5(3)
N3A C2A C8A N5A -21.3(4)
N2A C2A C8A C9A -19.8(4)
N3A C2A C8A C9A 159.4(3)
N5A C8A C9A C10A -2.2(4)
C2A C8A C9A C10A 177.0(3)
C8A C9A C10A C11A -0.5(4)
C9A C10A C11A C12A 3.0(5)
C10A C11A C12A N5A -3.0(5)
O1A C1A C13A C18A -179.8(3)
N1A C1A C13A C18A 3.3(4)
O1A C1A C13A C14A -49.0(4)
N1A C1A C13A C14A 134.0(3)
C1A C13A C14A C19A -63.3(3)
C18A C13A C14A C19A 71.0(3)
C1A C13A C14A C15A 172.1(3)
C18A C13A C14A C15A -53.6(3)
C19A C14A C15A C16A -69.3(4)
C13A C14A C15A C16A 54.8(4)
C14A C15A C16A C17A -55.9(4)
C15A C16A C17A C18A 55.3(4)
C16A C17A C18A C13A -54.5(4)
C1A C13A C18A C17A -174.9(3)
C14A C13A C18A C17A 54.5(4)
C13A C14A C19A O3A 2.9(5)
C15A C14A C19A O3A 126.7(4)
C13A C14A C19A O2A -179.0(3)
C15A C14A C19A O2A -55.2(3)
O1 C1 N1 N2 6.6(4)
C13 C1 N1 N2 -178.5(2)
N3 C2 N2 N1 2.8(5)
C8 C2 N2 N1 176.5(2)
C1 N1 N2 C2 -168.0(3)
N4 C3 N3 C2 1.1(5)
C4 C3 N3 C2 -176.9(3)
N2 C2 N3 C3 -30.8(6)
C8 C2 N3 C3 155.4(3)
N3 C3 N4 C7 -177.6(3)
C4 C3 N4 C7 0.3(4)
C6 C7 N4 C3 0.0(5)
C11 C12 N5 C8 0.1(4)
C9 C8 N5 C12 -0.4(4)
C2 C8 N5 C12 179.5(3)
O1A C1A N1A N2A 8.3(4)
C13A C1A N1A N2A -174.8(2)
N3A C2A N2A N1A 1.9(5)
C8A C2A N2A N1A -179.1(3)
C1A N1A N2A C2A -176.9(3)
N2A C2A N3A C3A -17.5(6)
C8A C2A N3A C3A 163.5(3)
N4A C3A N3A C2A -6.9(5)
C4A C3A N3A C2A 175.8(3)
C6A C7A N4A C3A 2.2(6)
N3A C3A N4A C7A -176.4(3)
C4A C3A N4A C7A 0.8(5)
C11A C12A N5A C8A 0.4(5)
C9A C8A N5A C12A 2.3(4)
C2A C8A N5A C12A -177.0(3)
